data_4342204
loop_
_publ_author_name
'Lo, Warrick K. C.'
'Huff, Gregory S.'
'Cubanski, John R.'
'Kennedy, Aaron D. W.'
'McAdam, C. John'
'McMorran, David A.'
'Gordon, Keith C.'
'Crowley, James D.'

_publ_section_title
;
 Comparison of Inverse and Regular 2-Pyridyl-1,2,3-triazole
 &quot;Click&quot; Complexes: Structures, Stability, Electrochemical, and
 Photophysical Properties.
;
_journal_issue 4
_journal_name_full 'Inorganic chemistry'
_journal_page_first 1572
_journal_page_last 1587
_journal_paper_doi 10.1021/ic502557w
_journal_volume 54
_journal_year 2015
_chemical_formula_sum 'C27 H30 Br F6 N6 P Pd'
_chemical_formula_weight 769.85
_chemical_name_systematic
;
 ?
;
_space_group_crystal_system monoclinic
_space_group_IT_number 14
_space_group_name_Hall '-P 2ybc'
_space_group_name_H-M_alt 'P 1 21/c 1'
_symmetry_space_group_name_Hall '-P 2ybc'
_symmetry_space_group_name_H-M 'P 1 21/c 1'
_atom_sites_solution_hydrogens geom
_audit_creation_method SHELXL-2014
_cell_angle_alpha 90
_cell_angle_beta 91.556(2)
_cell_angle_gamma 90
_cell_formula_units_Z 4
_cell_length_a 17.6493(2)
_cell_length_b 9.4317(2)
_cell_length_c 17.6839(2)
_cell_measurement_reflns_used 15622
_cell_measurement_temperature 100.0(1)
_cell_measurement_theta_max 76.4840
_cell_measurement_theta_min 4.9740
_cell_volume 2942.63(8)
_computing_cell_refinement
;
CrysAlisPro, Agilent Technologies,
Version 1.171.37.33 (release 27-03-2014 CrysAlis171 .NET)
(compiled Mar 27 2014,17:12:48)
;
_computing_data_collection
;
CrysAlisPro, Agilent Technologies,
Version 1.171.37.33 (release 27-03-2014 CrysAlis171 .NET)
(compiled Mar 27 2014,17:12:48)
;
_computing_data_reduction
;
CrysAlisPro, Agilent Technologies,
Version 1.171.37.33 (release 27-03-2014 CrysAlis171 .NET)
(compiled Mar 27 2014,17:12:48)
;
_computing_structure_refinement 'SHELXL-2014 (Sheldrick, 2014)'
_computing_structure_solution 'SIR97 (Altomare et al., 1997)'
_diffrn_ambient_temperature 100.0(1)
_diffrn_detector_area_resol_mean 5.1725
_diffrn_measured_fraction_theta_full 1.000
_diffrn_measured_fraction_theta_max 0.990
_diffrn_measurement_device_type 'SuperNova, Dual, Cu at zero, Atlas'
_diffrn_measurement_method '\w scans'
_diffrn_radiation_type CuK\a
_diffrn_radiation_wavelength 1.54184
_diffrn_reflns_av_R_equivalents 0.0425
_diffrn_reflns_av_unetI/netI 0.0310
_diffrn_reflns_Laue_measured_fraction_full 1.000
_diffrn_reflns_Laue_measured_fraction_max 0.990
_diffrn_reflns_limit_h_max 22
_diffrn_reflns_limit_h_min -21
_diffrn_reflns_limit_k_max 11
_diffrn_reflns_limit_k_min -11
_diffrn_reflns_limit_l_max 20
_diffrn_reflns_limit_l_min -22
_diffrn_reflns_number 24759
_diffrn_reflns_point_group_measured_fraction_full 1.000
_diffrn_reflns_point_group_measured_fraction_max 0.990
_diffrn_reflns_theta_full 67.000
_diffrn_reflns_theta_max 76.775
_diffrn_reflns_theta_min 5.004
_diffrn_source 'sealed X-ray tube'
_exptl_absorpt_coefficient_mu 7.796
_exptl_absorpt_correction_T_max 0.880
_exptl_absorpt_correction_T_min 0.750
_exptl_absorpt_correction_type gaussian
_exptl_absorpt_process_details
;
CrysAlisPro, Agilent Technologies,
Version 1.171.37.33 (release 27-03-2014 CrysAlis171 .NET)
(compiled Mar 27 2014,17:12:48)
Numerical absorption correction based on gaussian integration over
            a multifaceted crystal model
Empirical absorption correction using spherical harmonics,
 implemented in SCALE3 ABSPACK scaling algorithm.
;
_exptl_crystal_colour 'pale yellow'
_exptl_crystal_density_diffrn 1.738
_exptl_crystal_description irregular
_exptl_crystal_F_000 1536
_exptl_crystal_size_max 0.24
_exptl_crystal_size_mid 0.15
_exptl_crystal_size_min 0.09
_refine_diff_density_max 0.610
_refine_diff_density_min -0.642
_refine_diff_density_rms 0.088
_refine_ls_extinction_method none
_refine_ls_goodness_of_fit_ref 1.034
_refine_ls_hydrogen_treatment constr
_refine_ls_matrix_type full
_refine_ls_number_parameters 383
_refine_ls_number_reflns 6134
_refine_ls_number_restraints 0
_refine_ls_restrained_S_all 1.034
_refine_ls_R_factor_all 0.0284
_refine_ls_R_factor_gt 0.0260
_refine_ls_shift/su_max 0.004
_refine_ls_shift/su_mean 0.000
_refine_ls_structure_factor_coef Fsqd
_refine_ls_weighting_details 'w=1/[\s^2^(Fo^2^)+(0.0374P)^2^+1.5801P] where P=(Fo^2^+2Fc^2^)/3'
_refine_ls_weighting_scheme calc
_refine_ls_wR_factor_gt 0.0659
_refine_ls_wR_factor_ref 0.0678
_reflns_Friedel_coverage 0.000
_reflns_number_gt 5746
_reflns_number_total 6134
_reflns_threshold_expression 'I > 2\s(I)'
_cod_data_source_file ic502557w_si_003.cif
_cod_data_source_block WKLP703A
_cod_depositor_comments 'Adding full bibliography for 4342191--4342205.cif.'
_cod_database_code 4342204
_shelx_space_group_comment
;
The symmetry employed for this shelxl refinement is uniquely defined
by the following loop, which should always be used as a source of
symmetry information in preference to the above space-group names.
They are only intended as comments.
;
_shelxl_version_number 2014-3

loop_
_space_group_symop_operation_xyz
'x, y, z'
'-x, y+1/2, -z+1/2'
'-x, -y, -z'
'x, -y-1/2, z-1/2'

loop_
_atom_site_label
_atom_site_type_symbol
_atom_site_fract_x
_atom_site_fract_y
_atom_site_fract_z
_atom_site_U_iso_or_equiv
_atom_site_adp_type
_atom_site_occupancy
_atom_site_site_symmetry_order
_atom_site_calc_flag
_atom_site_refinement_flags_posn
_atom_site_refinement_flags_adp
C1 C 0.86121(12) 0.0777(2) 0.63898(11) 0.0134(4) Uani 1 1 d . .
C2 C 0.91887(13) -0.1204(2) 0.71209(12) 0.0161(4) Uani 1 1 d . .
H2 H 0.8661 -0.1277 0.7276 0.019 Uiso 1 1 calc R U
C3 C 0.96669(15) -0.0928(3) 0.78336(13) 0.0267(5) Uani 1 1 d . .
H3A H 1.0194 -0.0937 0.7713 0.040 Uiso 1 1 calc R U
H3B H 0.9571 -0.1654 0.8200 0.040 Uiso 1 1 calc R U
H3C H 0.9537 -0.0020 0.8039 0.040 Uiso 1 1 calc R U
C4 C 0.93832(16) -0.2602(3) 0.67461(14) 0.0257(5) Uani 1 1 d . .
H4A H 0.9068 -0.2728 0.6300 0.039 Uiso 1 1 calc R U
H4B H 0.9299 -0.3367 0.7092 0.039 Uiso 1 1 calc R U
H4C H 0.9906 -0.2594 0.6609 0.039 Uiso 1 1 calc R U
C5 C 0.98501(12) 0.0490(2) 0.61990(11) 0.0139(4) Uani 1 1 d . .
C6 C 1.06119(12) 0.0077(2) 0.62198(12) 0.0181(4) Uani 1 1 d . .
H6 H 1.0782 -0.0680 0.6515 0.022 Uiso 1 1 calc R U
C7 C 1.10999(13) 0.0850(3) 0.57790(13) 0.0199(4) Uani 1 1 d . .
H7 H 1.1611 0.0612 0.5782 0.024 Uiso 1 1 calc R U
C8 C 1.08421(13) 0.1982(3) 0.53294(12) 0.0199(4) Uani 1 1 d . .
H8 H 1.1186 0.2474 0.5039 0.024 Uiso 1 1 calc R U
C9 C 1.00858(13) 0.2389(2) 0.53049(12) 0.0168(4) Uani 1 1 d . .
H9 H 0.9916 0.3138 0.5003 0.020 Uiso 1 1 calc R U
C10 C 0.95926(12) 0.1621(2) 0.57541(11) 0.0137(4) Uani 1 1 d . .
C11 C 0.82903(12) 0.2870(2) 0.55933(11) 0.0149(4) Uani 1 1 d . .
H11 H 0.7788 0.2650 0.5785 0.018 Uiso 1 1 calc R U
C12 C 0.85134(14) 0.4323(2) 0.59024(14) 0.0207(5) Uani 1 1 d . .
H12A H 0.8558 0.4280 0.6444 0.031 Uiso 1 1 calc R U
H12B H 0.8132 0.5004 0.5757 0.031 Uiso 1 1 calc R U
H12C H 0.8991 0.4601 0.5701 0.031 Uiso 1 1 calc R U
C13 C 0.82235(13) 0.2826(3) 0.47329(12) 0.0202(4) Uani 1 1 d . .
H13A H 0.8697 0.3106 0.4523 0.030 Uiso 1 1 calc R U
H13B H 0.7831 0.3464 0.4562 0.030 Uiso 1 1 calc R U
H13C H 0.8100 0.1880 0.4571 0.030 Uiso 1 1 calc R U
C14 C 0.62855(13) 0.0638(2) 0.79542(12) 0.0165(4) Uani 1 1 d . .
H14 H 0.6564 0.1310 0.8228 0.020 Uiso 1 1 calc R U
C15 C 0.56139(13) 0.0138(3) 0.82425(12) 0.0203(4) Uani 1 1 d . .
H15 H 0.5446 0.0462 0.8705 0.024 Uiso 1 1 calc R U
C16 C 0.51955(14) -0.0857(3) 0.78291(14) 0.0258(5) Uani 1 1 d . .
H16 H 0.4746 -0.1214 0.8016 0.031 Uiso 1 1 calc R U
C17 C 0.54525(13) -0.1315(3) 0.71362(13) 0.0246(5) Uani 1 1 d . .
H17 H 0.5179 -0.1967 0.6844 0.029 Uiso 1 1 calc R U
C18 C 0.61286(13) -0.0766(2) 0.68972(12) 0.0164(4) Uani 1 1 d . .
C19 C 0.62148(13) -0.2103(3) 0.56610(12) 0.0193(4) Uani 1 1 d . .
H19 H 0.5740 -0.2525 0.5607 0.023 Uiso 1 1 calc R U
C20 C 0.68137(13) -0.2231(2) 0.51887(12) 0.0167(4) Uani 1 1 d . .
C21 C 0.68656(14) -0.3037(2) 0.44636(12) 0.0204(4) Uani 1 1 d . .
H21A H 0.6427 -0.3652 0.4408 0.024 Uiso 1 1 calc R U
H21B H 0.7313 -0.3633 0.4489 0.024 Uiso 1 1 calc R U
C22 C 0.69052(12) -0.2088(2) 0.37682(12) 0.0172(4) Uani 1 1 d . .
C23 C 0.73610(13) -0.2473(3) 0.31727(12) 0.0201(4) Uani 1 1 d . .
H23 H 0.7651 -0.3295 0.3208 0.024 Uiso 1 1 calc R U
C24 C 0.73876(14) -0.1636(3) 0.25224(13) 0.0231(5) Uani 1 1 d . .
H24 H 0.7686 -0.1912 0.2123 0.028 Uiso 1 1 calc R U
C25 C 0.69706(15) -0.0396(3) 0.24705(14) 0.0253(5) Uani 1 1 d . .
H25 H 0.6988 0.0164 0.2038 0.030 Uiso 1 1 calc R U
C26 C 0.65247(15) 0.0006(3) 0.30724(14) 0.0270(5) Uani 1 1 d . .
H26 H 0.6249 0.0845 0.3044 0.032 Uiso 1 1 calc R U
C27 C 0.64887(14) -0.0837(3) 0.37150(13) 0.0230(5) Uani 1 1 d . .
H27 H 0.6185 -0.0563 0.4111 0.028 Uiso 1 1 calc R U
N1 N 0.92210(10) -0.00193(19) 0.65803(10) 0.0136(3) Uani 1 1 d . .
N2 N 0.88169(10) 0.17669(19) 0.58892(9) 0.0120(3) Uani 1 1 d . .
N3 N 0.65455(10) 0.0180(2) 0.72906(10) 0.0149(3) Uani 1 1 d . .
N4 N 0.64628(10) -0.1232(2) 0.62219(10) 0.0159(3) Uani 1 1 d . .
N5 N 0.71841(10) -0.0844(2) 0.60874(10) 0.0148(3) Uani 1 1 d . .
N6 N 0.74061(11) -0.1438(2) 0.54710(10) 0.0160(3) Uani 1 1 d . .
F1 F 0.62254(10) 0.2853(2) 0.61327(9) 0.0422(4) Uani 1 1 d . .
F2 F 0.66084(8) 0.14775(16) 0.51698(8) 0.0276(3) Uani 1 1 d . .
F3 F 0.64034(10) 0.38056(19) 0.49720(12) 0.0426(4) Uani 1 1 d . .
F4 F 0.52110(10) 0.3566(2) 0.54038(10) 0.0408(4) Uani 1 1 d . .
F5 F 0.54270(10) 0.1239(2) 0.56007(11) 0.0455(5) Uani 1 1 d . .
F6 F 0.56032(9) 0.2202(2) 0.44436(8) 0.0341(4) Uani 1 1 d . .
P1 P 0.59139(3) 0.25268(6) 0.52916(3) 0.01904(12) Uani 1 1 d . .
Br1 Br 0.80868(2) 0.21808(3) 0.77859(2) 0.02087(7) Uani 1 1 d . .
Pd1 Pd 0.76138(2) 0.05708(2) 0.68393(2) 0.01142(6) Uani 1 1 d . .

loop_
_atom_site_aniso_label
_atom_site_aniso_U_11
_atom_site_aniso_U_22
_atom_site_aniso_U_33
_atom_site_aniso_U_23
_atom_site_aniso_U_13
_atom_site_aniso_U_12
C1 0.0147(10) 0.0136(9) 0.0117(8) -0.0013(7) -0.0035(7) -0.0007(8)
C2 0.0167(10) 0.0144(10) 0.0170(9) 0.0043(8) -0.0033(8) -0.0013(8)
C3 0.0309(13) 0.0268(12) 0.0218(11) 0.0067(9) -0.0109(10) -0.0051(10)
C4 0.0316(13) 0.0153(11) 0.0304(12) 0.0004(9) 0.0033(10) 0.0017(9)
C5 0.0120(10) 0.0159(10) 0.0138(9) -0.0026(7) -0.0006(7) -0.0024(7)
C6 0.0135(10) 0.0181(11) 0.0225(10) -0.0012(8) -0.0023(8) 0.0016(8)
C7 0.0104(10) 0.0252(11) 0.0242(10) -0.0069(9) 0.0011(8) -0.0008(9)
C8 0.0165(11) 0.0251(11) 0.0183(10) -0.0033(8) 0.0038(8) -0.0062(9)
C9 0.0157(10) 0.0209(10) 0.0138(9) -0.0002(8) 0.0014(8) -0.0029(8)
C10 0.0121(9) 0.0157(10) 0.0131(8) -0.0041(7) -0.0030(7) -0.0012(8)
C11 0.0139(10) 0.0156(10) 0.0150(9) 0.0017(7) -0.0029(7) 0.0018(8)
C12 0.0227(12) 0.0142(10) 0.0249(11) 0.0001(8) -0.0029(9) 0.0011(8)
C13 0.0214(11) 0.0255(12) 0.0136(9) 0.0033(8) -0.0020(8) 0.0023(9)
C14 0.0162(10) 0.0180(10) 0.0155(9) 0.0002(7) 0.0001(8) 0.0037(8)
C15 0.0187(11) 0.0260(12) 0.0162(9) 0.0022(8) 0.0016(8) 0.0047(9)
C16 0.0154(11) 0.0402(14) 0.0221(11) 0.0015(10) 0.0034(9) -0.0046(10)
C17 0.0157(11) 0.0375(14) 0.0205(10) -0.0027(9) 0.0004(8) -0.0069(10)
C18 0.0142(10) 0.0218(11) 0.0132(9) 0.0007(8) -0.0012(8) 0.0004(8)
C19 0.0170(11) 0.0237(11) 0.0170(9) -0.0014(8) -0.0025(8) -0.0067(9)
C20 0.0168(10) 0.0185(10) 0.0148(9) -0.0001(8) -0.0020(8) -0.0025(8)
C21 0.0252(12) 0.0194(10) 0.0165(9) -0.0045(8) -0.0011(8) -0.0029(9)
C22 0.0143(10) 0.0206(11) 0.0166(9) -0.0035(8) -0.0022(8) -0.0044(8)
C23 0.0192(11) 0.0190(11) 0.0220(11) -0.0051(8) -0.0008(9) -0.0011(8)
C24 0.0229(12) 0.0278(12) 0.0187(10) -0.0053(9) 0.0032(8) -0.0036(9)
C25 0.0272(13) 0.0267(12) 0.0219(11) 0.0015(9) -0.0029(9) -0.0060(10)
C26 0.0297(13) 0.0226(12) 0.0286(12) -0.0002(10) -0.0012(10) 0.0056(10)
C27 0.0199(11) 0.0276(12) 0.0216(10) -0.0033(9) 0.0017(9) 0.0035(9)
N1 0.0098(8) 0.0150(9) 0.0159(7) -0.0002(6) -0.0014(6) -0.0002(7)
N2 0.0099(8) 0.0148(8) 0.0111(7) 0.0011(6) -0.0021(6) -0.0011(6)
N3 0.0116(8) 0.0179(9) 0.0153(8) 0.0031(7) -0.0005(6) 0.0006(7)
N4 0.0116(8) 0.0210(9) 0.0150(8) 0.0003(7) 0.0000(6) -0.0024(7)
N5 0.0110(8) 0.0192(9) 0.0141(8) 0.0008(7) -0.0007(6) -0.0027(7)
N6 0.0162(9) 0.0172(9) 0.0146(8) -0.0016(6) -0.0003(7) 0.0003(7)
F1 0.0374(9) 0.0610(12) 0.0278(8) -0.0135(8) -0.0106(7) 0.0152(8)
F2 0.0201(7) 0.0276(8) 0.0349(7) -0.0019(6) -0.0048(6) 0.0076(6)
F3 0.0355(9) 0.0269(8) 0.0654(11) 0.0138(8) 0.0009(8) -0.0058(7)
F4 0.0297(9) 0.0523(11) 0.0401(9) -0.0051(8) -0.0028(7) 0.0213(8)
F5 0.0294(9) 0.0506(11) 0.0564(11) 0.0228(9) 0.0014(8) -0.0113(8)
F6 0.0265(8) 0.0514(10) 0.0238(7) -0.0031(7) -0.0075(6) 0.0079(7)
P1 0.0147(3) 0.0225(3) 0.0198(3) 0.0027(2) -0.0017(2) 0.0026(2)
Br1 0.02089(12) 0.02547(13) 0.01620(11) -0.00682(8) -0.00065(8) -0.00510(9)
Pd1 0.00967(8) 0.01376(9) 0.01075(8) -0.00007(5) -0.00121(5) -0.00113(5)

loop_
_atom_type_symbol
_atom_type_description
_atom_type_scat_dispersion_real
_atom_type_scat_dispersion_imag
_atom_type_scat_source
C C 0.0181 0.0091 'International Tables Vol C Tables 4.2.6.8 and 6.1.1.4'
H H 0.0000 0.0000 'International Tables Vol C Tables 4.2.6.8 and 6.1.1.4'
N N 0.0311 0.0180 'International Tables Vol C Tables 4.2.6.8 and 6.1.1.4'
F F 0.0727 0.0534 'International Tables Vol C Tables 4.2.6.8 and 6.1.1.4'
P P 0.2955 0.4335 'International Tables Vol C Tables 4.2.6.8 and 6.1.1.4'
Br Br -0.6763 1.2805 'International Tables Vol C Tables 4.2.6.8 and 6.1.1.4'
Pd Pd 0.1215 3.9337 'International Tables Vol C Tables 4.2.6.8 and 6.1.1.4'

loop_
_geom_angle_atom_site_label_1
_geom_angle_atom_site_label_2
_geom_angle_atom_site_label_3
_geom_angle
N2 C1 N1 109.00(18)
N2 C1 Pd1 126.65(16)
N1 C1 Pd1 124.23(15)
N1 C2 C4 111.23(18)
N1 C2 C3 112.20(18)
C4 C2 C3 112.5(2)
C10 C5 C6 121.7(2)
C10 C5 N1 106.47(18)
C6 C5 N1 131.8(2)
C7 C6 C5 116.8(2)
C6 C7 C8 121.6(2)
C9 C8 C7 121.7(2)
C8 C9 C10 116.9(2)
C5 C10 C9 121.3(2)
C5 C10 N2 106.48(18)
C9 C10 N2 132.2(2)
N2 C11 C12 110.59(17)
N2 C11 C13 111.38(17)
C12 C11 C13 113.26(18)
N3 C14 C15 121.9(2)
C14 C15 C16 119.0(2)
C17 C16 C15 119.5(2)
C18 C17 C16 117.5(2)
N3 C18 C17 124.0(2)
N3 C18 N4 114.14(19)
C17 C18 N4 121.8(2)
N4 C19 C20 105.12(19)
N6 C20 C19 108.91(19)
N6 C20 C21 121.8(2)
C19 C20 C21 129.3(2)
C20 C21 C22 113.50(19)
C23 C22 C27 119.0(2)
C23 C22 C21 119.9(2)
C27 C22 C21 121.1(2)
C22 C23 C24 120.6(2)
C25 C24 C23 120.2(2)
C24 C25 C26 119.3(2)
C27 C26 C25 120.6(2)
C26 C27 C22 120.3(2)
C1 N1 C5 109.04(18)
C1 N1 C2 122.76(18)
C5 N1 C2 128.19(18)
C1 N2 C10 109.00(17)
C1 N2 C11 122.93(18)
C10 N2 C11 127.93(18)
C18 N3 C14 118.18(19)
C18 N3 Pd1 113.94(14)
C14 N3 Pd1 127.39(15)
C19 N4 N5 108.85(18)
C19 N4 C18 132.3(2)
N5 N4 C18 118.72(18)
N6 N5 N4 109.81(17)
N6 N5 Pd1 136.36(15)
N4 N5 Pd1 113.69(13)
N5 N6 C20 107.32(18)
F5 P1 F2 89.83(10)
F5 P1 F3 179.25(12)
F2 P1 F3 89.75(9)
F5 P1 F4 89.85(11)
F2 P1 F4 179.14(10)
F3 P1 F4 90.56(11)
F5 P1 F1 90.15(11)
F2 P1 F1 89.94(9)
F3 P1 F1 90.46(11)
F4 P1 F1 90.85(9)
F5 P1 F6 90.07(10)
F2 P1 F6 89.98(8)
F3 P1 F6 89.31(10)
F4 P1 F6 89.23(9)
F1 P1 F6 179.76(12)
C1 Pd1 N5 97.14(8)
C1 Pd1 N3 175.40(8)
N5 Pd1 N3 78.99(7)
C1 Pd1 Br1 85.43(6)
N5 Pd1 Br1 176.78(5)
N3 Pd1 Br1 98.35(5)

loop_
_geom_bond_atom_site_label_1
_geom_bond_atom_site_label_2
_geom_bond_distance
C1 N2 1.343(3)
C1 N1 1.347(3)
C1 Pd1 1.962(2)
C2 N1 1.473(3)
C2 C4 1.519(3)
C2 C3 1.520(3)
C5 C10 1.395(3)
C5 C6 1.399(3)
C5 N1 1.399(3)
C6 C7 1.385(3)
C7 C8 1.399(4)
C8 C9 1.389(3)
C9 C10 1.397(3)
C10 N2 1.403(3)
C11 N2 1.481(3)
C11 C12 1.524(3)
C11 C13 1.524(3)
C14 N3 1.343(3)
C14 C15 1.386(3)
C15 C16 1.389(4)
C16 C17 1.387(3)
C17 C18 1.378(3)
C18 N3 1.340(3)
C18 N4 1.416(3)
C19 N4 1.352(3)
C19 C20 1.370(3)
C20 N6 1.369(3)
C20 C21 1.496(3)
C21 C22 1.524(3)
C22 C23 1.391(3)
C22 C27 1.392(3)
C23 C24 1.397(3)
C24 C25 1.383(4)
C25 C26 1.393(4)
C26 C27 1.389(4)
N3 Pd1 2.1000(18)
N4 N5 1.352(3)
N5 N6 1.295(3)
N5 Pd1 2.0174(18)
F1 P1 1.6016(16)
F2 P1 1.5946(15)
F3 P1 1.5959(17)
F4 P1 1.5977(17)
F5 P1 1.5929(18)
F6 P1 1.6120(15)
Br1 Pd1 2.3936(2)
